data_7130412
loop_
_publ_author_name
'Abeysekera, Amila M.'
'Averkiev, Boris B.'
'Sinha, Abhijeet Shekhar'
'Aaker\"oy, Christer'

_publ_section_title
;
 Evaluating structure-property relationship in a new family of
 mechanically flexible co-crystals
;
_journal_name_full 'Chemical Communications'
_journal_paper_doi 10.1039/D2CC02047E
_journal_year 2022
_chemical_formula_moiety 'C8 H9 I N2 O, C9 H10 O2'
_chemical_formula_sum 'C17 H19 I N2 O3'
_chemical_formula_weight 426.24
_space_group_crystal_system triclinic
_space_group_IT_number 2
_space_group_name_Hall '-P 1'
_space_group_name_H-M_alt 'P -1'
_atom_sites_solution_hydrogens geom
_atom_sites_solution_primary dual
_audit_creation_date 2021-06-23
_audit_creation_method
;
Olex2 1.3-ac4
(compiled 2020.11.27 svn.r5f609507 for Rigaku Oxford Diffraction, GUI svn.r6214)
;
_audit_update_record
;
2022-02-14 deposited with the CCDC.	2022-07-26 downloaded from the CCDC.
;
_cell_angle_alpha 97.439(2)
_cell_angle_beta 94.401(3)
_cell_angle_gamma 93.065(3)
_cell_formula_units_Z 2
_cell_length_a 4.5288(2)
_cell_length_b 12.8682(4)
_cell_length_c 15.2840(4)
_cell_measurement_reflns_used 15005
_cell_measurement_temperature 200.00(10)
_cell_measurement_theta_max 76.7210
_cell_measurement_theta_min 2.9380
_cell_volume 878.80(5)
_computing_cell_refinement 'CrysAlisPro 1.171.41.111a (Rigaku OD, 2021)'
_computing_data_collection 'CrysAlisPro 1.171.41.111a (Rigaku OD, 2021)'
_computing_data_reduction 'CrysAlisPro 1.171.41.111a (Rigaku OD, 2021)'
_computing_molecular_graphics 'Olex2 1.3-ac4 (Dolomanov et al., 2009)'
_computing_publication_material 'Olex2 1.3-ac4 (Dolomanov et al., 2009)'
_computing_structure_refinement 'SHELXL 2018/3 (Sheldrick, 2015)'
_computing_structure_solution 'SHELXT 2018/2 (Sheldrick, 2018)'
_diffrn_ambient_environment N~2~
_diffrn_ambient_temperature 200.00(10)
_diffrn_detector 'Hybrid Pixel Array Detector'
_diffrn_detector_area_resol_mean 10.0000
_diffrn_detector_type HyPix
_diffrn_measured_fraction_theta_full 0.998
_diffrn_measured_fraction_theta_max 0.982
_diffrn_measurement_details
;
List of Runs (angles in degrees, time in seconds):

  # Type    Start    End  Width  t~exp~   \w     \q     \k     \f   Frames
#--------------------------------------------------------------------------
  1  \w    -79.00  -5.00   0.50    1.80    --  -43.05 112.00  19.00  148
  2  \w     25.00  86.00   0.50    1.80    --   43.05-112.00 -72.00  122
  3  \w   -128.00-100.00   0.50    7.40    --  -90.25-112.00 -72.00   56
  4  \w    -70.00 -43.00   0.50    7.40    --  -90.25 112.00  19.00   54
  5  \w     82.00 107.00   0.50    7.40    --  111.75-112.00 -72.00   50
  6  \w    108.00 164.00   0.50    7.40    --  111.75 112.00  19.00  112
  7  \w    -63.00  28.00   0.50    1.80    --  -43.05  57.00 -60.00  182
  8  \w    -52.00 -14.00   0.50    1.80    --  -43.05 -77.00-150.00   76
  9  \w    -51.00 -20.00   0.50    1.80    --  -43.05 -38.00-150.00   62
 10  \w    -62.00 -14.00   0.50    1.80    --  -43.05 -77.00  90.00   96
 11  \w   -120.00 -73.00   0.50    1.80    --  -43.05 -38.00   0.00   94
 12  \w    -68.00 -20.00   0.50    1.80    --  -43.05 -38.00   0.00   96
 13  \w    -66.00 -20.00   0.50    1.80    --  -43.05 -57.00 -90.00   92
 14  \w     83.00 114.00   0.50    1.80    --   43.05  57.00-120.00   62
 15  \w     38.00  95.00   0.50    1.80    --   43.05-125.00  30.00  114
 16  \w     25.00  62.00   0.50    1.80    --   43.05  38.00  60.00   74
 17  \w     29.00  59.00   0.50    1.80    --   43.05  57.00-120.00   60
 18  \w     82.00 110.00   0.50    1.80    --   43.05  57.00  90.00   56
 19  \w     23.00  49.00   0.50    1.80    --   43.05  57.00  90.00   52
 20  \w     15.00  43.00   0.50    1.80    --   46.00  87.00 -53.97   56
 21  \w     14.00  39.00   0.50    1.80    --   46.00  85.00-102.22   50
 22  \w     17.00  42.00   0.50    1.80    --   50.00  87.00  39.44   50
 23  \w     16.00  43.00   0.50    1.80    --   50.00  90.00 129.80   54
 24  \w     17.00  42.00   0.50    1.80    --   50.00  87.00  82.02   50
 25  \w     17.00  42.00   0.50    1.80    --   50.00  86.00-140.93   50
 26  \w   -120.00 -93.00   0.50    1.80    --  -54.00 -76.00  57.11   54
 27  \w    -66.00 -25.00   0.50    1.80    --  -54.00 -76.00  57.11   82
 28  \w    -90.00 -34.00   0.50    1.80    --  -58.00 -67.00-155.28  112
 29  \w     32.00  86.00   0.50    1.80    --   58.00  76.00  -6.61  108
 30  \w    -67.00 -39.00   0.50    1.80    --  -62.00 -63.00-141.26   56
 31  \w     34.00  61.00   0.50    1.80    --   62.00  75.00 148.80   54
 32  \w    100.00 125.00   0.50    1.80    --   62.00  75.00 148.80   50
 33  \w    -65.00 -37.00   0.50    1.80    --  -66.00 -76.00 -74.21   56
 34  \w    -95.00 -46.00   0.50    1.80    --  -66.00 -55.00 122.55   98
 35  \w    -75.00 -45.00   0.50    1.80    --  -66.00 -60.00 145.26   60
 36  \w    -74.00 -46.00   0.50    1.80    --  -66.00 -59.00-126.80   56
 37  \w   -111.00 -83.00   0.50    1.80    --  -66.00 -65.00-177.16   56
 38  \w    -78.00 -43.00   0.50    1.80    --  -66.00 -65.00-177.16   70
 39  \w    -73.00 -45.00   0.50    7.40    --  -70.00 -67.00  86.78   56
 40  \w    -67.00 -42.00   0.50    7.40    --  -70.00 -75.00-138.16   50
 41  \w    -74.00 -47.00   0.50    7.40    --  -70.00 -63.00 162.05   54
 42  \w   -138.00-110.00   0.50    7.40    --  -70.00 -67.00  86.78   56
 43  \w    -94.00 -62.00   0.50    7.40    --  -74.00 -54.00  58.54   64
 44  \w    -74.00 -46.00   0.50    7.40    --  -74.00 -74.00 -75.85   56
 45  \w    -79.00 -51.00   0.50    7.40    --  -74.00 -62.00 -62.50   56
 46  \w    -78.00 -50.00   0.50    7.40    --  -74.00 -61.00-141.34   56
 47  \w    -72.00 -47.00   0.50    7.40    --  -74.00 -73.00 113.57   50
 48  \w   -112.00 -84.00   0.50    7.40    --  -74.00 -58.00 -52.85   56
 49  \w    -81.00 -53.00   0.50    7.40    --  -74.00 -58.00 -52.85   56
 50  \w    -78.00 -51.00   0.50    7.40    --  -78.00 -72.00-158.59   54
 51  \w    -79.00 -54.00   0.50    7.40    --  -82.00 -74.00  43.24   50
 52  \w   -148.00-119.00   0.50    7.40    --  -82.00 -74.00  43.24   58
 53  \w    -82.00 -54.00   0.50    7.40    --  -82.00 -74.00 -75.68   56
 54  \w    -82.00 -54.00   0.50    7.40    --  -82.00 -75.00 131.65   56
 55  \w    -81.00 -53.00   0.50    7.40    --  -82.00 -76.00   5.80   56
 56  \w    -80.00 -55.00   0.50    7.40    --  -82.00 -71.00  21.41   50
 57  \w   -160.00-133.00   0.50    7.40    --  -86.00 -73.00   3.05   54
 58  \w    -87.00 -60.00   0.50    7.40    --  -86.00 -73.00   3.05   54
 59  \w    -90.00 -63.00   0.50    7.40    --  -90.00 -71.00 161.19   54
 60  \w    -89.00 -61.00   0.50    7.40    --  -90.25 -77.00 -30.00   56
 61  \w    -89.00 -61.00   0.50    7.40    --  -90.25 -77.00-180.00   56
 62  \w   -159.00-131.00   0.50    7.40    --  -90.25 -77.00 -30.00   56
 63  \w    -90.00 -65.00   0.50    7.40    --  -90.25 -68.00 -54.36   50
 64  \w    -87.00 -62.00   0.50    7.40    --  -90.25 -75.00  66.30   50
 65  \w    -89.00 -61.00   0.50    7.40    --  -90.25 -77.00  30.00   56
 66  \w   -114.00 -63.00   0.50    7.40    --  -90.25 -77.00 120.00  102
 67  \w    -90.00 -63.00   0.50    7.40    --  -90.25 -73.00-174.33   54
 68  \w    -88.00 -61.00   0.50    7.40    --  -90.25 -77.00 -60.00   54
 69  \w    -89.00 -62.00   0.50    7.40    --  -90.25 -74.00 127.72   54
 70  \w    -88.00 -61.00   0.50    7.40    --  -90.25 -77.00-120.00   54
 71  \w    -91.00 -64.00   0.50    7.40    --  -90.25 -71.00  42.63   54
 72  \w    -86.00 -61.00   0.50    7.40    --  -90.25 -77.00   0.00   50
 73  \w    -91.00 -63.00   0.50    7.40    --  -90.25 -72.00  -0.09   56
 74  \w    -87.00 -62.00   0.50    7.40    --  -90.25 -76.00 -85.25   50
 75  \w   -147.00-121.00   0.50    7.40    --  -90.25 -72.00  -0.09   52
 76  \w    -90.00 -63.00   0.50    7.40    --  -90.25 -73.00-143.56   54
 77  \w     35.00 108.00   0.50    7.40    --  110.00-112.00  28.88  146
 78  \w    139.00 178.00   0.50    7.40    --  111.75  77.00 -60.00   78
 79  \w     84.00 125.00   0.50    7.40    --  111.75  77.00 -60.00   82
 80  \w    115.00 159.00   0.50    7.40    --  111.75 125.00  90.00   88
 81  \w    120.00 159.00   0.50    7.40    --  111.75 125.00 -60.00   78
 82  \w     41.00  84.00   0.50    7.40    --  111.75-125.00 -30.00   86
 83  \w     83.00 115.00   0.50    7.40    --  111.75  77.00-150.00   64
 84  \w     85.00 175.00   0.50    7.40    --  111.75  77.00   0.00  180
 85  \w     73.00 100.00   0.50    7.40    --  111.75 -94.00-150.00   54
 86  \w     88.00 173.00   0.50    7.40    --  111.75  61.00 120.00  170
 87  \w     41.00  68.00   0.50    7.40    --  111.75 -94.00-150.00   54
 88  \w     42.00  71.00   0.50    7.40    --  111.75 -61.00  30.00   58
 89  \w     88.00 173.00   0.50    7.40    --  111.75  61.00-120.00  170
 90  \w     89.00 147.00   0.50    7.40    --  111.75  61.00 -90.00  116
 91  \w     78.00 105.00   0.50    7.40    --  111.75 -77.00 150.00   54
 92  \w     93.00 125.00   0.50    7.40    --  111.75  45.00  60.00   64
 93  \w     42.00 105.00   0.50    7.40    --  111.75-125.00   0.00  126
 94  \w     71.00 104.00   0.50    7.40    --  111.75 -77.00-120.00   66
 95  \w     90.00 167.00   0.50    7.40    --  111.75  61.00 -60.00  154
 96  \w     44.00  78.00   0.50    7.40    --  111.75-114.00  41.78   68
 97  \w    121.00 174.00   0.50    7.40    --  111.75  77.00  30.00  106
 98  \w     88.00 116.00   0.50    7.40    --  111.75  77.00  30.00   56
 99  \w     55.00 106.00   0.50    7.40    --  111.75 -94.00  60.00  102
100  \w    130.00 178.00   0.50    7.40    --  111.75  77.00 -90.00   96
101  \w     85.00 115.00   0.50    7.40    --  111.75  77.00 -90.00   60
102  \w     80.00 106.00   0.50    7.40    --  111.75 -94.00 -60.00   52
103  \w    130.00 162.00   0.50    7.40    --  111.75  61.00 -30.00   64
104  \w     43.00  69.00   0.50    7.40    --  111.75 -61.00 -90.00   52
105  \w    131.00 158.00   0.50    7.40    --  111.75  15.00   0.00   54
106  \w     40.00  67.00   0.50    7.40    --  111.75 -94.00 -60.00   54
107  \w     38.00  63.00   0.50    7.40    --  111.75 -61.00 -30.00   50
108  \w     44.00  69.00   0.50    7.40    --  111.75 -61.00   0.00   50
109  \w     87.00 112.00   0.50    7.40    --  111.75  15.00   0.00   50
110  \w     89.00 175.00   0.50    7.40    --  111.75  61.00-150.00  172
111  \w     39.00  99.00   0.50    7.40    --  111.75 -77.00  90.00  120
112  \w     38.00  75.00   0.50    7.40    --  111.75 -77.00 150.00   74
113  \w    129.00 157.00   0.50    7.40    --  111.75  15.00-180.00   56
114  \w     85.00 135.00   0.50    7.40    --  111.75  77.00-120.00  100
115  \w     90.00 123.00   0.50    7.40    --  111.75  61.00 -30.00   66
116  \w     62.00 108.00   0.50    7.40    --  111.75  15.00-180.00   92
117  \w    121.00 148.00   0.50    7.40    --  111.75-177.00 178.98   54
118  \w     66.00 105.00   0.50    7.40    --  111.75-177.00 178.98   78
119  \w    153.00 178.00   0.50    7.40    --  111.75  61.00-180.00   50
120  \w     91.00 139.00   0.50    7.40    --  111.75  61.00 150.00   96
121  \w     65.00 106.00   0.50    7.40    --  111.75 -94.00  90.00   82
122  \w     43.00  68.00   0.50    7.40    --  111.75 -61.00-120.00   50
123  \w     83.00 157.00   0.50    7.40    --  111.75  77.00  60.00  148
124  \w     92.00 133.00   0.50    7.40    --  111.75  61.00-180.00   82
125  \w     85.00 174.00   0.50    7.40    --  111.75  71.00  81.25  178
126  \w    140.00 177.00   0.50    7.40    --  111.75  77.00 -30.00   74
127  \w     85.00 112.00   0.50    7.40    --  111.75  77.00 -30.00   54
128  \w    124.00 170.00   0.50    7.40    --  111.75  45.00-180.00   92
129  \w     92.00 136.00   0.50    7.40    --  111.75  45.00   0.00   88
130  \w     41.00 100.00   0.50    7.40    --  111.75 -94.00-120.00  118
131  \w    117.00 175.00   0.50    7.40    --  111.75  77.00 150.00  116
132  \w    139.00 166.00   0.50    7.40    --  111.75  77.00-180.00   54
133  \w     88.00 134.00   0.50    7.40    --  111.75  77.00-180.00   92
134  \w     83.00 113.00   0.50    7.40    --  111.75  77.00 150.00   60
135  \w    129.00 156.00   0.50    7.40    --  111.75  77.00  90.00   54
136  \w     98.00 126.00   0.50    7.40    --  111.75  45.00 150.00   56
137  \w     86.00 113.00   0.50    7.40    --  111.75  77.00  90.00   54
138  \w     89.00 155.00   0.50    7.40    --  111.75  61.00  60.00  132
139  \w     82.00 112.00   0.50    7.40    --  111.75-125.00 -90.00   60
140  \w    118.00 148.00   0.50    7.40    --  111.75 125.00-120.00   60
141  \w     79.00 111.00   0.50    7.40    --  111.75-125.00-150.00   64
142  \w    142.00 168.00   0.50    7.40    --  111.75  61.00  30.00   52
143  \w     61.00 102.00   0.50    7.40    --  111.75 -94.00 120.00   82
144  \w     72.00  97.00   0.50    7.40    --  111.75 -77.00 -60.00   50
145  \w     96.00 160.00   0.50    7.40    --  111.75  61.00   0.00  128
146  \w     88.00 115.00   0.50    7.40    --  111.75  61.00  30.00   54
147  \w     41.00  66.00   0.50    7.40    --  111.75-125.00 -90.00   50
148  \w     42.00  95.00   0.50    7.40    --  111.75 -77.00  30.00  106
149  \w     38.00  63.00   0.50    7.40    --  111.75 -61.00 120.00   50
150  \w    126.00 172.00   0.50    7.40    --  111.75  77.00-150.00   92
;
_diffrn_measurement_device 'four-circle diffractometer'
_diffrn_measurement_device_type 'XtaLAB Synergy, Dualflex, HyPix'
_diffrn_measurement_method '\w scans'
_diffrn_orient_matrix_type 'CrysAlisPro convention (1999,Acta A55,543-557)'
_diffrn_orient_matrix_UB_11 0.0920977000
_diffrn_orient_matrix_UB_12 0.0278304000
_diffrn_orient_matrix_UB_13 -0.0895335000
_diffrn_orient_matrix_UB_21 0.1146551000
_diffrn_orient_matrix_UB_22 0.1104642000
_diffrn_orient_matrix_UB_23 0.0447875000
_diffrn_orient_matrix_UB_31 0.3086289000
_diffrn_orient_matrix_UB_32 -0.0407468000
_diffrn_orient_matrix_UB_33 0.0196271000
_diffrn_radiation_monochromator mirror
_diffrn_radiation_probe x-ray
_diffrn_radiation_type 'Cu K\a'
_diffrn_radiation_wavelength 1.54184
_diffrn_reflns_av_R_equivalents 0.0500
_diffrn_reflns_av_unetI/netI 0.0250
_diffrn_reflns_Laue_measured_fraction_full 0.998
_diffrn_reflns_Laue_measured_fraction_max 0.982
_diffrn_reflns_limit_h_max 5
_diffrn_reflns_limit_h_min -5
_diffrn_reflns_limit_k_max 16
_diffrn_reflns_limit_k_min -16
_diffrn_reflns_limit_l_max 19
_diffrn_reflns_limit_l_min -19
_diffrn_reflns_number 24138
_diffrn_reflns_point_group_measured_fraction_full 0.998
_diffrn_reflns_point_group_measured_fraction_max 0.982
_diffrn_reflns_theta_full 67.684
_diffrn_reflns_theta_max 77.029
_diffrn_reflns_theta_min 2.926
_diffrn_source 'micro-focus sealed X-ray tube'
_diffrn_source_type 'PhotonJet (Cu) X-ray Source'
_exptl_absorpt_coefficient_mu 14.451
_exptl_absorpt_correction_T_max 1.00000
_exptl_absorpt_correction_T_min 0.66677
_exptl_absorpt_correction_type multi-scan
_exptl_absorpt_process_details
;
CrysAlisPro 1.171.41.111a (Rigaku Oxford Diffraction, 2021)
Empirical absorption correction using spherical harmonics,
implemented in SCALE3 ABSPACK scaling algorithm.
;
_exptl_crystal_colour colourless
_exptl_crystal_colour_primary colourless
_exptl_crystal_density_diffrn 1.611
_exptl_crystal_description block
_exptl_crystal_F_000 424
_exptl_crystal_recrystallization_method 'crystallized from ethylacetate'
_exptl_crystal_size_max 0.155
_exptl_crystal_size_mid 0.089
_exptl_crystal_size_min 0.059
_refine_diff_density_max 0.954
_refine_diff_density_min -1.052
_refine_diff_density_rms 0.106
_refine_ls_extinction_coef 0.0012(2)
_refine_ls_extinction_expression Fc^*^=kFc[1+0.001xFc^2^\l^3^/sin(2\q)]^-1/4^
_refine_ls_extinction_method 'SHELXL-2018/3 (Sheldrick 2018)'
_refine_ls_goodness_of_fit_ref 1.076
_refine_ls_hydrogen_treatment constr
_refine_ls_matrix_type full
_refine_ls_number_parameters 213
_refine_ls_number_reflns 3664
_refine_ls_number_restraints 0
_refine_ls_restrained_S_all 1.076
_refine_ls_R_factor_all 0.0454
_refine_ls_R_factor_gt 0.0391
_refine_ls_shift/su_max 0.001
_refine_ls_shift/su_mean 0.000
_refine_ls_structure_factor_coef Fsqd
_refine_ls_weighting_details 'w=1/[\s^2^(Fo^2^)+(0.0555P)^2^+1.3675P] where P=(Fo^2^+2Fc^2^)/3'
_refine_ls_weighting_scheme calc
_refine_ls_wR_factor_gt 0.1050
_refine_ls_wR_factor_ref 0.1082
_reflns_Friedel_coverage 0.000
_reflns_number_gt 3224
_reflns_number_total 3664
_reflns_threshold_expression 'I > 2\s(I)'
_cod_data_source_file d2cc02047e2.cif
_cod_data_source_block I-Et_35M-BA
_cod_database_code 7130412
_shelx_shelxl_version_number 2018/3
_chemical_oxdiff_formula C17H19IN2O3
_shelx_space_group_comment
;
The symmetry employed for this shelxl refinement is uniquely defined
by the following loop, which should always be used as a source of
symmetry information in preference to the above space-group names.
They are only intended as comments.
;
_shelx_estimated_absorpt_t_max 0.483
_shelx_estimated_absorpt_t_min 0.213
_reflns_odcompleteness_completeness 92.81
_reflns_odcompleteness_iscentric 1
_reflns_odcompleteness_theta 83.67
_olex2_refinement_description
;
1. Fixed Uiso
 At 1.2 times of:
  All C(H) groups, All C(H,H) groups, All N(H) groups
 At 1.5 times of:
  All C(H,H,H) groups, All O(H) groups
2.a Secondary CH2 refined with riding coordinates:
 C11(H11A,H11B)
2.b Aromatic/amide H refined with riding coordinates:
 N8(H8), C14(H14), C3(H3), C5(H5), C18(H18), C6(H6), C16(H16)
2.c Idealised Me refined as rotating group:
 C23(H23A,H23B,H23C), C22(H22A,H22B,H22C), C12(H12A,H12B,H12C)
2.d Idealised tetrahedral OH refined as rotating group:
 O21(H21)
;
_olex2_date_sample_data_collection 2021-06-22
_olex2_date_sample_submission 2021-06-22
_olex2_exptl_crystal_mounting_method 'mounted on a MiTeGen loop'
_olex2_submission_special_instructions 'No special instructions were received'
_oxdiff_exptl_absorpt_empirical_details
;
Empirical correction (ABSPACK) includes:
- Absorption correction using spherical harmonics
- Frame scaling
;
_oxdiff_exptl_absorpt_empirical_full_max 3.314
_oxdiff_exptl_absorpt_empirical_full_min 0.628

loop_
_space_group_symop_operation_xyz
'x, y, z'
'-x, -y, -z'

loop_
_atom_site_label
_atom_site_type_symbol
_atom_site_fract_x
_atom_site_fract_y
_atom_site_fract_z
_atom_site_U_iso_or_equiv
_atom_site_adp_type
_atom_site_occupancy
_atom_site_site_symmetry_order
_atom_site_calc_flag
_atom_site_refinement_flags_posn
_atom_site_refinement_flags_adp
_atom_site_refinement_flags_occupancy
_atom_site_disorder_assembly
_atom_site_disorder_group
I7 I -0.42527(7) 0.05471(2) 0.37867(2) 0.05303(14) Uani 1 1 d . . . . .
O21 O 0.4839(7) 0.2011(2) 0.7056(2) 0.0504(7) Uani 1 1 d . . . . .
H21 H 0.352984 0.225797 0.673746 0.076 Uiso 1 1 calc R U . . .
O20 O 0.5592(7) 0.3689(2) 0.7664(2) 0.0543(8) Uani 1 1 d . . . . .
O10 O -0.2238(8) 0.5642(3) 0.6346(2) 0.0586(8) Uani 1 1 d . . . . .
N2 N 0.0648(8) 0.2600(3) 0.5911(2) 0.0424(7) Uani 1 1 d . . . . .
N8 N 0.0897(8) 0.4333(3) 0.6495(2) 0.0441(8) Uani 1 1 d . . . . .
H8 H 0.255296 0.419178 0.678335 0.053 Uiso 1 1 calc R U . . .
C1 C -0.0399(9) 0.3547(3) 0.5853(3) 0.0410(8) Uani 1 1 d . . . . .
C9 C -0.0125(10) 0.5313(3) 0.6732(3) 0.0452(9) Uani 1 1 d . . . . .
C4 C -0.2634(9) 0.1875(3) 0.4664(3) 0.0435(9) Uani 1 1 d . . . . .
C14 C 0.9805(10) 0.3145(3) 0.8958(3) 0.0458(9) Uani 1 1 d . . . . .
H14 H 0.939178 0.386403 0.897990 0.055 Uiso 1 1 calc R U . . .
C13 C 0.8359(9) 0.2410(3) 0.8293(3) 0.0415(9) Uani 1 1 d . . . . .
C17 C 1.1027(10) 0.1037(4) 0.8881(3) 0.0486(10) Uani 1 1 d . . . . .
C19 C 0.6130(10) 0.2766(3) 0.7644(3) 0.0450(9) Uani 1 1 d . . . . .
C3 C -0.0454(10) 0.1786(3) 0.5325(3) 0.0439(9) Uani 1 1 d . . . . .
H3 H 0.029696 0.111711 0.536583 0.053 Uiso 1 1 calc R U . . .
C5 C -0.3726(10) 0.2861(4) 0.4605(3) 0.0475(10) Uani 1 1 d . . . . .
H5 H -0.523364 0.294520 0.415659 0.057 Uiso 1 1 calc R U . . .
C18 C 0.8985(10) 0.1356(4) 0.8257(3) 0.0478(10) Uani 1 1 d . . . . .
H18 H 0.800979 0.085137 0.780366 0.057 Uiso 1 1 calc R U . . .
C15 C 1.1833(10) 0.2846(4) 0.9587(3) 0.0492(10) Uani 1 1 d . . . . .
C6 C -0.2608(10) 0.3698(3) 0.5194(3) 0.0476(10) Uani 1 1 d . . . . .
H6 H -0.331238 0.437490 0.516065 0.057 Uiso 1 1 calc R U . . .
C16 C 1.2409(10) 0.1785(4) 0.9537(3) 0.0509(10) Uani 1 1 d . . . . .
H16 H 1.379290 0.157099 0.996656 0.061 Uiso 1 1 calc R U . . .
C11 C 0.1568(12) 0.5907(4) 0.7542(4) 0.0580(12) Uani 1 1 d . . . . .
H11A H 0.371965 0.586949 0.747793 0.070 Uiso 1 1 calc R U . . .
H11B H 0.111023 0.556351 0.806379 0.070 Uiso 1 1 calc R U . . .
C23 C 1.1718(14) -0.0105(4) 0.8830(4) 0.0678(14) Uani 1 1 d . . . . .
H23A H 1.127573 -0.036709 0.938299 0.102 Uiso 1 1 calc R U . . .
H23B H 1.382300 -0.017175 0.874168 0.102 Uiso 1 1 calc R U . . .
H23C H 1.050190 -0.051569 0.833316 0.102 Uiso 1 1 calc R U . . .
C22 C 1.3418(13) 0.3640(5) 1.0302(4) 0.0665(13) Uani 1 1 d . . . . .
H22A H 1.553309 0.370218 1.020780 0.100 Uiso 1 1 calc R U . . .
H22B H 1.317861 0.341198 1.088119 0.100 Uiso 1 1 calc R U . . .
H22C H 1.257451 0.432312 1.028232 0.100 Uiso 1 1 calc R U . . .
C12 C 0.0858(15) 0.7054(4) 0.7709(4) 0.0667(14) Uani 1 1 d . . . . .
H12A H 0.143065 0.741228 0.721337 0.100 Uiso 1 1 calc R U . . .
H12B H 0.196078 0.739121 0.825809 0.100 Uiso 1 1 calc R U . . .
H12C H -0.127587 0.709913 0.776224 0.100 Uiso 1 1 calc R U . . .

loop_
_atom_site_aniso_label
_atom_site_aniso_U_11
_atom_site_aniso_U_22
_atom_site_aniso_U_33
_atom_site_aniso_U_23
_atom_site_aniso_U_13
_atom_site_aniso_U_12
I7 0.0581(2) 0.04310(18) 0.0550(2) 0.00363(12) -0.00963(12) 0.00464(12)
O21 0.0478(17) 0.0427(16) 0.0586(18) 0.0051(13) -0.0119(14) 0.0098(13)
O20 0.0571(19) 0.0395(16) 0.066(2) 0.0090(14) -0.0079(15) 0.0112(14)
O10 0.060(2) 0.0421(17) 0.073(2) 0.0069(15) -0.0090(16) 0.0210(15)
N2 0.0410(18) 0.0342(17) 0.0523(19) 0.0079(14) -0.0033(15) 0.0108(13)
N8 0.0388(17) 0.0364(17) 0.056(2) 0.0053(15) -0.0055(15) 0.0116(14)
C1 0.039(2) 0.0344(19) 0.051(2) 0.0070(16) 0.0039(17) 0.0109(16)
C9 0.044(2) 0.034(2) 0.058(2) 0.0080(17) 0.0049(19) 0.0091(17)
C4 0.043(2) 0.038(2) 0.050(2) 0.0061(17) -0.0017(17) 0.0052(16)
C14 0.045(2) 0.038(2) 0.054(2) 0.0052(18) 0.0035(18) 0.0055(17)
C13 0.039(2) 0.041(2) 0.047(2) 0.0117(17) 0.0029(17) 0.0096(16)
C17 0.053(2) 0.043(2) 0.052(2) 0.0096(18) 0.0058(19) 0.0132(19)
C19 0.042(2) 0.045(2) 0.050(2) 0.0116(18) 0.0049(18) 0.0113(17)
C3 0.046(2) 0.0333(19) 0.052(2) 0.0054(17) -0.0045(18) 0.0110(16)
C5 0.048(2) 0.044(2) 0.052(2) 0.0126(18) -0.0043(19) 0.0139(18)
C18 0.053(2) 0.043(2) 0.048(2) 0.0050(18) 0.0003(19) 0.0097(19)
C15 0.045(2) 0.052(2) 0.050(2) 0.0062(19) 0.0033(18) 0.0046(19)
C6 0.049(2) 0.039(2) 0.055(2) 0.0095(18) -0.0057(19) 0.0147(18)
C16 0.049(2) 0.056(3) 0.050(2) 0.012(2) -0.0003(19) 0.014(2)
C11 0.059(3) 0.041(2) 0.071(3) -0.002(2) -0.002(2) 0.013(2)
C23 0.088(4) 0.047(3) 0.070(3) 0.013(2) -0.003(3) 0.024(3)
C22 0.069(3) 0.063(3) 0.064(3) 0.002(2) -0.007(3) 0.004(3)
C12 0.090(4) 0.039(2) 0.068(3) -0.003(2) 0.002(3) 0.010(2)

loop_
_atom_type_symbol
_atom_type_description
_atom_type_scat_dispersion_real
_atom_type_scat_dispersion_imag
_atom_type_scat_source
C C 0.0181 0.0091 'International Tables Vol C Tables 4.2.6.8 and 6.1.1.4'
H H 0.0000 0.0000 'International Tables Vol C Tables 4.2.6.8 and 6.1.1.4'
I I -0.3257 6.8362 'International Tables Vol C Tables 4.2.6.8 and 6.1.1.4'
N N 0.0311 0.0180 'International Tables Vol C Tables 4.2.6.8 and 6.1.1.4'
O O 0.0492 0.0322 'International Tables Vol C Tables 4.2.6.8 and 6.1.1.4'

loop_
_geom_angle_atom_site_label_1
_geom_angle_atom_site_label_2
_geom_angle_atom_site_label_3
_geom_angle
_geom_angle_site_symmetry_1
_geom_angle_site_symmetry_3
_geom_angle_publ_flag
C3 N2 C1 118.8(4) . . ?
C9 N8 C1 127.1(4) . . ?
N2 C1 N8 113.8(4) . . ?
N2 C1 C6 121.6(4) . . ?
N8 C1 C6 124.6(4) . . ?
O10 C9 N8 123.5(4) . . ?
O10 C9 C11 123.5(4) . . ?
N8 C9 C11 113.0(4) . . ?
C3 C4 I7 119.9(3) . . ?
C3 C4 C5 118.4(4) . . ?
C5 C4 I7 121.7(3) . . ?
C15 C14 C13 121.0(4) . . ?
C14 C13 C19 119.1(4) . . ?
C14 C13 C18 119.4(4) . . ?
C18 C13 C19 121.5(4) . . ?
C18 C17 C23 120.1(5) . . ?
C16 C17 C18 118.7(4) . . ?
C16 C17 C23 121.2(4) . . ?
O21 C19 C13 114.5(4) . . ?
O20 C19 O21 123.6(4) . . ?
O20 C19 C13 121.9(4) . . ?
N2 C3 C4 122.8(4) . . ?
C6 C5 C4 119.3(4) . . ?
C17 C18 C13 120.5(4) . . ?
C14 C15 C16 118.3(4) . . ?
C14 C15 C22 121.2(4) . . ?
C16 C15 C22 120.5(4) . . ?
C5 C6 C1 119.0(4) . . ?
C17 C16 C15 122.0(4) . . ?
C9 C11 C12 113.3(4) . . ?

loop_
_geom_bond_atom_site_label_1
_geom_bond_atom_site_label_2
_geom_bond_distance
_geom_bond_site_symmetry_2
_geom_bond_publ_flag
I7 C4 2.092(4) . ?
O21 C19 1.313(5) . ?
O20 C19 1.222(5) . ?
O10 C9 1.211(5) . ?
N2 C1 1.342(5) . ?
N2 C3 1.334(5) . ?
N8 C1 1.387(6) . ?
N8 C9 1.380(5) . ?
C1 C6 1.403(6) . ?
C9 C11 1.501(7) . ?
C4 C3 1.377(6) . ?
C4 C5 1.397(6) . ?
C14 C13 1.393(6) . ?
C14 C15 1.384(6) . ?
C13 C19 1.493(6) . ?
C13 C18 1.396(6) . ?
C17 C18 1.392(6) . ?
C17 C16 1.383(7) . ?
C17 C23 1.512(7) . ?
C5 C6 1.360(7) . ?
C15 C16 1.396(7) . ?
C15 C22 1.506(7) . ?
C11 C12 1.522(7) . ?
